data_7111457
loop_
_publ_author_name
'Gonnade, Rajesh G.'
'Bhadbhade, Mohan M.'
'Shashidhar, Mysore S.'

_publ_section_title
;
 Capturing a metastable chiral polymorph of an achiral
 molecule?hexa-O-benzoyl-myo-inositol
;
_journal_issue 22
_journal_name_full 'Chemical Communications'
_journal_page_first 2530
_journal_page_last 2531
_journal_paper_doi 10.1039/b410051d
_journal_year 2004
_chemical_formula_moiety 'C48 H36 O12'
_chemical_formula_sum 'C48 H36 O12'
_chemical_formula_weight 804.77
_chemical_name_common Hexa-O-benzoyl-myo-inositol
_chemical_name_systematic Hexa-O-benzoyl-myo-inositol
_space_group_IT_number 2
_symmetry_cell_setting triclinic
_symmetry_space_group_name_Hall '-P 1'
_symmetry_space_group_name_H-M 'P -1'
_atom_sites_solution_hydrogens geom
_atom_sites_solution_primary direct
_atom_sites_solution_secondary difmap
_audit_creation_method SHELXL-97
_cell_angle_alpha 64.109(4)
_cell_angle_beta 71.642(5)
_cell_angle_gamma 67.851(6)
_cell_formula_units_Z 2
_cell_length_a 11.931(3)
_cell_length_b 14.463(4)
_cell_length_c 14.722(4)
_cell_measurement_reflns_used 1885
_cell_measurement_temperature 293(2)
_cell_measurement_theta_max 20.046
_cell_measurement_theta_min 2.242
_cell_volume 2082.0(10)
_computing_cell_refinement 'BRUKER SAINT'
_computing_data_collection 'BRUKER SMART'
_computing_data_reduction 'BRUKER SAINT'
_computing_molecular_graphics 'SHELXTL, ORTEP 3, Mercury 1.2.1'
_computing_publication_material 'SHELXTL, PLATON'
_computing_structure_refinement 'SHELXL-97 (Sheldrick, 1997)'
_computing_structure_solution 'SHELXS-97 (Sheldrick, 1990)'
_diffrn_ambient_temperature 293(2)
_diffrn_measured_fraction_theta_full 0.992
_diffrn_measured_fraction_theta_max 0.992
_diffrn_measurement_device 'Bruker Smart APEX'
_diffrn_measurement_device_type 'CCD Area Detector'
_diffrn_measurement_method 'phi and Omega Scan'
_diffrn_radiation_monochromator graphite
_diffrn_radiation_source 'fine-focus sealed tube'
_diffrn_radiation_type MoK\a
_diffrn_radiation_wavelength 0.71073
_diffrn_reflns_av_R_equivalents 0.0564
_diffrn_reflns_av_sigmaI/netI 0.0768
_diffrn_reflns_limit_h_max 14
_diffrn_reflns_limit_h_min -14
_diffrn_reflns_limit_k_max 17
_diffrn_reflns_limit_k_min -17
_diffrn_reflns_limit_l_max 17
_diffrn_reflns_limit_l_min -17
_diffrn_reflns_number 15011
_diffrn_reflns_theta_full 25.00
_diffrn_reflns_theta_max 25.00
_diffrn_reflns_theta_min 1.56
_exptl_absorpt_coefficient_mu 0.093
_exptl_absorpt_correction_T_max 0.9946
_exptl_absorpt_correction_T_min 0.9653
_exptl_absorpt_correction_type multi-scan
_exptl_absorpt_process_details 'bruker sadabs'
_exptl_crystal_colour colourless
_exptl_crystal_density_diffrn 1.284
_exptl_crystal_density_method 'not measured'
_exptl_crystal_description plate
_exptl_crystal_F_000 840
_exptl_crystal_size_max 0.38
_exptl_crystal_size_mid 0.15
_exptl_crystal_size_min 0.06
_refine_diff_density_max 0.206
_refine_diff_density_min -0.216
_refine_diff_density_rms 0.040
_refine_ls_extinction_method none
_refine_ls_goodness_of_fit_ref 0.981
_refine_ls_hydrogen_treatment mixed
_refine_ls_matrix_type full
_refine_ls_number_parameters 541
_refine_ls_number_reflns 7285
_refine_ls_number_restraints 0
_refine_ls_restrained_S_all 0.981
_refine_ls_R_factor_all 0.1159
_refine_ls_R_factor_gt 0.0541
_refine_ls_shift/su_max 0.000
_refine_ls_shift/su_mean 0.000
_refine_ls_structure_factor_coef Fsqd
_refine_ls_weighting_details 'calc w==1/[\s^2^(Fo^2^)+(0.0648P)^2^+0.0000P] where P==(Fo^2^+2Fc^2^)/3'
_refine_ls_weighting_scheme calc
_refine_ls_wR_factor_gt 0.1211
_refine_ls_wR_factor_ref 0.1474
_reflns_number_gt 3862
_reflns_number_total 7285
_reflns_threshold_expression >2sigma(I)
_cod_data_source_file b410051dsup1.cif
_cod_data_source_block FormII
_cod_depositor_comments
;
The following automatic conversions were performed:

'_symmetry_cell_setting' value 'Triclinic' changed to 'triclinic'
according to /home/saulius/struct/CIF-dictionaries/cif_core.dic
dictionary named 'cif_core.dic' version 2.4.2 from 2011-04-26.

Automatic conversion script
Id: cif_fix_values 1891 2012-01-12 08:04:46Z andrius 
;
_cod_original_cell_volume 2082.2(10)
_cod_original_sg_symbol_H-M P-1
_cod_database_code 7111457

loop_
_symmetry_equiv_pos_as_xyz
'x, y, z'
'-x, -y, -z'

loop_
_atom_site_label
_atom_site_type_symbol
_atom_site_fract_x
_atom_site_fract_y
_atom_site_fract_z
_atom_site_U_iso_or_equiv
_atom_site_adp_type
_atom_site_occupancy
_atom_site_symmetry_multiplicity
_atom_site_calc_flag
_atom_site_refinement_flags
O1 O 0.22928(14) 0.34160(13) 0.31249(12) 0.0567(4) Uani 1 1 d .
O2 O 0.08597(14) 0.55426(13) 0.27697(12) 0.0551(4) Uani 1 1 d .
O3 O 0.21113(14) 0.71717(13) 0.20750(12) 0.0576(5) Uani 1 1 d .
O4 O 0.27884(15) 0.73248(14) 0.00415(13) 0.0626(5) Uani 1 1 d .
O5 O 0.24632(13) 0.57724(13) -0.04204(12) 0.0561(5) Uani 1 1 d .
O6 O 0.30226(14) 0.36661(14) 0.10053(13) 0.0590(5) Uani 1 1 d .
O7 O 0.41648(19) 0.25256(17) 0.35118(18) 0.1018(8) Uani 1 1 d .
O8 O 0.04943(16) 0.60430(16) 0.41156(14) 0.0736(6) Uani 1 1 d .
O9 O 0.34277(19) 0.65798(17) 0.31422(16) 0.0852(6) Uani 1 1 d .
O10 O 0.0889(2) 0.84382(18) -0.0086(2) 0.1129(9) Uani 1 1 d .
O11 O 0.44225(16) 0.54453(18) -0.12384(13) 0.0870(7) Uani 1 1 d .
O12 O 0.1243(2) 0.3508(2) 0.0986(2) 0.1265(10) Uani 1 1 d .
C1 C 0.2744(2) 0.4307(2) 0.23521(17) 0.0515(6) Uani 1 1 d .
H1 H 0.3641 0.4107 0.2273 0.062 Uiso 1 1 calc R
C2 C 0.2175(2) 0.5274(2) 0.26776(18) 0.0515(6) Uani 1 1 d .
H2 H 0.2385 0.5106 0.3336 0.062 Uiso 1 1 calc R
C3 C 0.2646(2) 0.6207(2) 0.18481(18) 0.0525(6) Uani 1 1 d .
H3 H 0.3543 0.6010 0.1765 0.063 Uiso 1 1 calc R
C4 C 0.2297(2) 0.6475(2) 0.08339(18) 0.0522(6) Uani 1 1 d .
H4 H 0.1399 0.6693 0.0905 0.063 Uiso 1 1 calc R
C5 C 0.2852(2) 0.5506(2) 0.05162(17) 0.0521(6) Uani 1 1 d .
H5 H 0.3752 0.5315 0.0405 0.062 Uiso 1 1 calc R
C6 C 0.2403(2) 0.4560(2) 0.13398(18) 0.0506(6) Uani 1 1 d .
H6 H 0.1510 0.4724 0.1417 0.061 Uiso 1 1 calc R
C7 C 0.3110(2) 0.2556(2) 0.3648(2) 0.0566(7) Uani 1 1 d .
C8 C 0.2577(2) 0.1674(2) 0.43796(18) 0.0530(6) Uani 1 1 d .
C9 C 0.1332(3) 0.1799(2) 0.4664(2) 0.0748(8) Uani 1 1 d .
H9 H 0.0785 0.2464 0.4392 0.090 Uiso 1 1 calc R
C10 C 0.0888(3) 0.0937(3) 0.5356(3) 0.0965(10) Uani 1 1 d .
H10 H 0.0045 0.1026 0.5547 0.116 Uiso 1 1 calc R
C11 C 0.1692(4) -0.0053(3) 0.5764(2) 0.0877(9) Uani 1 1 d .
H11 H 0.1392 -0.0632 0.6219 0.105 Uiso 1 1 calc R
C12 C 0.2923(3) -0.0177(3) 0.5499(2) 0.0822(9) Uani 1 1 d .
H12 H 0.3468 -0.0838 0.5782 0.099 Uiso 1 1 calc R
C13 C 0.3364(3) 0.0679(2) 0.4809(2) 0.0702(8) Uani 1 1 d .
H13 H 0.4209 0.0586 0.4629 0.084 Uiso 1 1 calc R
C14 C 0.0108(2) 0.5914(2) 0.3528(2) 0.0541(6) Uani 1 1 d .
C15 C -0.1203(2) 0.61082(19) 0.35245(19) 0.0533(6) Uani 1 1 d .
C16 C -0.1592(2) 0.6110(2) 0.2732(2) 0.0686(8) Uani 1 1 d .
H16 H -0.1020 0.5986 0.2169 0.082 Uiso 1 1 calc R
C17 C -0.2820(3) 0.6293(3) 0.2775(3) 0.0841(9) Uani 1 1 d .
H17 H -0.3080 0.6302 0.2237 0.101 Uiso 1 1 calc R
C18 C -0.3665(3) 0.6463(3) 0.3608(3) 0.0880(10) Uani 1 1 d .
H18 H -0.4494 0.6575 0.3637 0.106 Uiso 1 1 calc R
C19 C -0.3298(3) 0.6470(3) 0.4402(2) 0.0822(9) Uani 1 1 d .
H19 H -0.3876 0.6586 0.4964 0.099 Uiso 1 1 calc R
C20 C -0.2063(2) 0.6301(2) 0.4358(2) 0.0667(8) Uani 1 1 d .
H20 H -0.1811 0.6317 0.4886 0.080 Uiso 1 1 calc R
C21 C 0.2645(2) 0.7295(2) 0.2689(2) 0.0621(7) Uani 1 1 d .
C22 C 0.2171(2) 0.8399(2) 0.2690(2) 0.0608(7) Uani 1 1 d .
C23 C 0.1299(3) 0.9179(3) 0.2120(2) 0.0742(8) Uani 1 1 d .
H23 H 0.0960 0.9006 0.1746 0.089 Uiso 1 1 calc R
C24 C 0.0923(3) 1.0218(3) 0.2098(3) 0.0884(9) Uani 1 1 d .
H24 H 0.0332 1.0738 0.1711 0.106 Uiso 1 1 calc R
C25 C 0.1415(4) 1.0476(3) 0.2640(3) 0.0932(10) Uani 1 1 d .
H25 H 0.1159 1.1175 0.2623 0.112 Uiso 1 1 calc R
C26 C 0.2285(4) 0.9719(3) 0.3210(3) 0.0942(11) Uani 1 1 d .
H26 H 0.2619 0.9904 0.3577 0.113 Uiso 1 1 calc R
C27 C 0.2666(3) 0.8678(3) 0.3240(2) 0.0790(9) Uani 1 1 d .
H27 H 0.3256 0.8163 0.3630 0.095 Uiso 1 1 calc R
C28 C 0.1977(3) 0.8275(2) -0.0388(2) 0.0723(8) Uani 1 1 d .
C29 C 0.2607(4) 0.9038(2) -0.1241(2) 0.0763(9) Uani 1 1 d .
C30 C 0.3844(4) 0.8737(3) -0.1663(2) 0.0991(11) Uani 1 1 d .
H30 H 0.4301 0.8024 -0.1420 0.119 Uiso 1 1 calc R
C31 C 0.4407(5) 0.9492(4) -0.2446(3) 0.1310(16) Uani 1 1 d .
H31 H 0.5236 0.9292 -0.2726 0.157 Uiso 1 1 calc R
C32 C 0.3723(7) 1.0520(5) -0.2790(4) 0.153(2) Uani 1 1 d .
H32 H 0.4109 1.1024 -0.3300 0.184 Uiso 1 1 calc R
C33 C 0.2509(6) 1.0856(4) -0.2434(4) 0.143(2) Uani 1 1 d .
H33 H 0.2060 1.1566 -0.2714 0.171 Uiso 1 1 calc R
C34 C 0.1941(4) 1.0098(3) -0.1625(3) 0.1159(14) Uani 1 1 d .
H34 H 0.1113 1.0314 -0.1348 0.139 Uiso 1 1 calc R
C35 C 0.3343(2) 0.5726(2) -0.12577(19) 0.0568(7) Uani 1 1 d .
C36 C 0.2827(2) 0.6064(2) -0.21793(19) 0.0604(7) Uani 1 1 d .
C37 C 0.3622(3) 0.6099(3) -0.3104(2) 0.0957(11) Uani 1 1 d .
H37 H 0.4464 0.5925 -0.3139 0.115 Uiso 1 1 calc R
C38 C 0.3170(3) 0.6389(3) -0.3976(2) 0.1111(13) Uani 1 1 d .
H38 H 0.3709 0.6417 -0.4596 0.133 Uiso 1 1 calc R
C39 C 0.1944(3) 0.6635(3) -0.3933(2) 0.1030(12) Uani 1 1 d .
H39 H 0.1645 0.6831 -0.4522 0.124 Uiso 1 1 calc R
C40 C 0.1146(3) 0.6594(3) -0.3021(2) 0.0978(11) Uani 1 1 d .
H40 H 0.0307 0.6757 -0.2994 0.117 Uiso 1 1 calc R
C41 C 0.1580(2) 0.6312(3) -0.2140(2) 0.0757(9) Uani 1 1 d .
H41 H 0.1034 0.6290 -0.1525 0.091 Uiso 1 1 calc R
C42 C 0.2331(3) 0.3281(2) 0.0758(2) 0.0710(8) Uani 1 1 d .
C43 C 0.3095(3) 0.2552(2) 0.0198(2) 0.0705(8) Uani 1 1 d .
C44 C 0.2534(4) 0.1970(3) 0.0029(3) 0.1069(12) Uani 1 1 d .
H44 H 0.1696 0.2044 0.0266 0.128 Uiso 1 1 calc R
C45 C 0.3232(6) 0.1274(4) -0.0497(3) 0.1288(17) Uani 1 1 d .
H45 H 0.2865 0.0872 -0.0602 0.155 Uiso 1 1 calc R
C46 C 0.4448(6) 0.1187(4) -0.0854(3) 0.1345(18) Uani 1 1 d .
H46 H 0.4911 0.0728 -0.1210 0.161 Uiso 1 1 calc R
C47 C 0.4997(4) 0.1756(3) -0.0701(3) 0.1087(12) Uani 1 1 d .
H47 H 0.5833 0.1683 -0.0950 0.130 Uiso 1 1 calc R
C48 C 0.4333(3) 0.2443(2) -0.0181(2) 0.0819(9) Uani 1 1 d .
H48 H 0.4721 0.2835 -0.0085 0.098 Uiso 1 1 calc R

loop_
_atom_site_aniso_label
_atom_site_aniso_U_11
_atom_site_aniso_U_22
_atom_site_aniso_U_33
_atom_site_aniso_U_23
_atom_site_aniso_U_13
_atom_site_aniso_U_12
O1 0.0433(10) 0.0558(11) 0.0531(10) -0.0085(9) -0.0061(8) -0.0109(9)
O2 0.0398(10) 0.0666(12) 0.0523(10) -0.0241(9) -0.0026(8) -0.0099(8)
O3 0.0518(11) 0.0596(12) 0.0600(11) -0.0212(9) -0.0148(9) -0.0108(9)
O4 0.0584(11) 0.0579(12) 0.0562(11) -0.0077(10) -0.0121(9) -0.0143(10)
O5 0.0395(9) 0.0768(13) 0.0429(10) -0.0181(9) -0.0051(8) -0.0128(8)
O6 0.0489(10) 0.0661(12) 0.0616(11) -0.0281(10) -0.0043(8) -0.0144(9)
O7 0.0580(14) 0.0807(16) 0.1308(19) 0.0121(13) -0.0372(13) -0.0256(11)
O8 0.0613(12) 0.0987(15) 0.0681(12) -0.0427(12) -0.0093(10) -0.0169(10)
O9 0.0819(14) 0.0825(15) 0.0954(15) -0.0272(13) -0.0458(13) -0.0089(12)
O10 0.0739(17) 0.0837(18) 0.142(2) -0.0135(16) -0.0367(16) -0.0001(13)
O11 0.0398(11) 0.147(2) 0.0564(12) -0.0298(12) -0.0026(9) -0.0216(12)
O12 0.0630(16) 0.186(3) 0.183(3) -0.121(2) 0.0236(16) -0.0619(16)
C1 0.0392(14) 0.0567(17) 0.0473(15) -0.0114(13) -0.0040(11) -0.0137(12)
C2 0.0406(14) 0.0584(17) 0.0481(14) -0.0160(13) -0.0060(11) -0.0116(12)
C3 0.0418(14) 0.0565(17) 0.0564(16) -0.0219(14) -0.0082(12) -0.0097(13)
C4 0.0409(14) 0.0552(17) 0.0490(15) -0.0122(13) -0.0042(12) -0.0125(12)
C5 0.0393(14) 0.0651(18) 0.0431(14) -0.0160(13) -0.0088(11) -0.0087(13)
C6 0.0359(13) 0.0575(17) 0.0515(15) -0.0215(14) -0.0022(11) -0.0084(12)
C7 0.0445(16) 0.0583(19) 0.0600(16) -0.0178(15) -0.0138(14) -0.0077(14)
C8 0.0496(16) 0.0592(18) 0.0484(15) -0.0159(14) -0.0122(13) -0.0149(14)
C9 0.0595(19) 0.074(2) 0.070(2) -0.0090(17) -0.0116(15) -0.0169(16)
C10 0.068(2) 0.097(3) 0.092(2) -0.007(2) 0.0011(19) -0.034(2)
C11 0.098(3) 0.077(3) 0.070(2) -0.0035(18) -0.007(2) -0.040(2)
C12 0.088(3) 0.065(2) 0.071(2) -0.0028(17) -0.0222(18) -0.0173(19)
C13 0.0622(18) 0.063(2) 0.0712(19) -0.0088(17) -0.0217(16) -0.0134(16)
C14 0.0521(17) 0.0498(17) 0.0493(16) -0.0158(13) -0.0031(13) -0.0101(13)
C15 0.0446(15) 0.0476(16) 0.0544(16) -0.0141(13) -0.0035(13) -0.0085(12)
C16 0.0525(18) 0.086(2) 0.0670(19) -0.0346(17) -0.0039(14) -0.0168(15)
C17 0.062(2) 0.103(3) 0.088(2) -0.036(2) -0.0183(18) -0.0192(18)
C18 0.0458(18) 0.105(3) 0.099(3) -0.037(2) -0.0067(19) -0.0129(17)
C19 0.0508(19) 0.098(3) 0.076(2) -0.0339(19) 0.0060(16) -0.0106(16)
C20 0.0516(18) 0.077(2) 0.0571(17) -0.0247(15) -0.0005(14) -0.0095(14)
C21 0.0552(17) 0.074(2) 0.0601(17) -0.0215(16) -0.0161(14) -0.0197(16)
C22 0.0635(18) 0.067(2) 0.0555(16) -0.0232(15) -0.0070(14) -0.0242(15)
C23 0.076(2) 0.074(2) 0.075(2) -0.0287(18) -0.0150(17) -0.0207(17)
C24 0.096(2) 0.075(2) 0.091(2) -0.032(2) -0.0173(19) -0.0182(19)
C25 0.114(3) 0.083(3) 0.090(3) -0.040(2) -0.001(2) -0.038(2)
C26 0.112(3) 0.111(3) 0.089(2) -0.049(2) -0.007(2) -0.057(2)
C27 0.083(2) 0.094(3) 0.071(2) -0.0319(19) -0.0165(16) -0.0324(19)
C28 0.083(2) 0.058(2) 0.071(2) -0.0115(17) -0.0338(19) -0.0118(19)
C29 0.119(3) 0.049(2) 0.064(2) -0.0014(17) -0.045(2) -0.026(2)
C30 0.147(4) 0.088(3) 0.056(2) -0.010(2) -0.007(2) -0.056(3)
C31 0.203(5) 0.118(4) 0.073(3) -0.020(3) 0.009(3) -0.091(4)
C32 0.289(8) 0.103(5) 0.093(3) -0.007(3) -0.052(5) -0.100(6)
C33 0.252(7) 0.062(3) 0.131(5) 0.005(3) -0.108(5) -0.051(4)
C34 0.174(4) 0.066(3) 0.121(3) -0.008(2) -0.083(3) -0.033(3)
C35 0.0405(16) 0.0706(19) 0.0484(16) -0.0150(14) -0.0021(13) -0.0168(13)
C36 0.0454(16) 0.077(2) 0.0457(15) -0.0130(14) -0.0046(12) -0.0178(14)
C37 0.0575(19) 0.163(4) 0.0483(18) -0.021(2) -0.0003(15) -0.041(2)
C38 0.080(2) 0.187(4) 0.0428(18) -0.018(2) -0.0010(17) -0.049(2)
C39 0.077(2) 0.158(4) 0.054(2) -0.017(2) -0.0204(18) -0.030(2)
C40 0.058(2) 0.150(3) 0.067(2) -0.026(2) -0.0219(17) -0.017(2)
C41 0.0505(18) 0.111(3) 0.0495(17) -0.0227(17) -0.0076(13) -0.0142(16)
C42 0.063(2) 0.083(2) 0.0722(19) -0.0283(18) 0.0035(16) -0.0390(18)
C43 0.090(2) 0.072(2) 0.0556(17) -0.0216(16) -0.0067(17) -0.0362(18)
C44 0.146(3) 0.118(3) 0.081(2) -0.032(2) -0.012(2) -0.074(3)
C45 0.220(5) 0.116(4) 0.093(3) -0.044(3) -0.030(4) -0.082(4)
C46 0.220(6) 0.097(3) 0.085(3) -0.042(3) -0.015(4) -0.042(4)
C47 0.126(3) 0.098(3) 0.088(3) -0.051(2) 0.009(2) -0.019(2)
C48 0.093(3) 0.078(2) 0.072(2) -0.0364(18) -0.0015(18) -0.0210(19)

loop_
_atom_type_symbol
_atom_type_description
_atom_type_scat_dispersion_real
_atom_type_scat_dispersion_imag
_atom_type_scat_source
C C 0.0033 0.0016 'International Tables Vol C Tables 4.2.6.8 and 6.1.1.4'
H H 0.0000 0.0000 'International Tables Vol C Tables 4.2.6.8 and 6.1.1.4'
O O 0.0106 0.0060 'International Tables Vol C Tables 4.2.6.8 and 6.1.1.4'

loop_
_geom_angle_atom_site_label_1
_geom_angle_atom_site_label_2
_geom_angle_atom_site_label_3
_geom_angle
C7 O1 C1 117.48(19)
C14 O2 C2 118.72(18)
C21 O3 C3 117.42(19)
C28 O4 C4 117.8(2)
C35 O5 C5 117.81(18)
C42 O6 C6 117.7(2)
O1 C1 C2 109.78(19)
O1 C1 C6 108.44(18)
C2 C1 C6 110.5(2)
O2 C2 C1 107.05(18)
O2 C2 C3 109.60(18)
C1 C2 C3 109.0(2)
O3 C3 C4 105.97(19)
O3 C3 C2 112.6(2)
C4 C3 C2 109.96(19)
O4 C4 C5 107.53(19)
O4 C4 C3 109.84(19)
C5 C4 C3 109.76(19)
O5 C5 C4 108.28(19)
O5 C5 C6 108.80(19)
C4 C5 C6 110.4(2)
O6 C6 C1 109.74(19)
O6 C6 C5 106.72(19)
C1 C6 C5 109.51(19)
O7 C7 O1 122.2(3)
O7 C7 C8 124.4(2)
O1 C7 C8 113.4(2)
C9 C8 C13 118.5(3)
C9 C8 C7 122.9(2)
C13 C8 C7 118.6(2)
C8 C9 C10 120.1(3)
C11 C10 C9 120.4(3)
C12 C11 C10 119.7(3)
C11 C12 C13 119.9(3)
C12 C13 C8 121.4(3)
O8 C14 O2 122.9(2)
O8 C14 C15 126.2(2)
O2 C14 C15 110.9(2)
C16 C15 C20 119.6(2)
C16 C15 C14 122.9(2)
C20 C15 C14 117.5(2)
C17 C16 C15 120.1(3)
C18 C17 C16 120.2(3)
C17 C18 C19 120.6(3)
C18 C19 C20 119.6(3)
C19 C20 C15 119.9(3)
O9 C21 O3 122.3(3)
O9 C21 C22 126.0(2)
O3 C21 C22 111.7(2)
C23 C22 C27 118.6(3)
C23 C22 C21 122.2(2)
C27 C22 C21 119.1(3)
C22 C23 C24 120.6(3)
C25 C24 C23 120.0(3)
C24 C25 C26 120.6(3)
C25 C26 C27 119.9(3)
C26 C27 C22 120.2(3)
O10 C28 O4 122.2(3)
O10 C28 C29 126.1(3)
O4 C28 C29 111.7(3)
C34 C29 C30 118.7(4)
C34 C29 C28 118.6(4)
C30 C29 C28 122.7(3)
C29 C30 C31 120.6(4)
C32 C31 C30 118.7(5)
C31 C32 C33 123.5(6)
C32 C33 C34 118.0(5)
C29 C34 C33 120.5(5)
O11 C35 O5 122.7(2)
O11 C35 C36 124.6(2)
O5 C35 C36 112.6(2)
C41 C36 C37 119.0(2)
C41 C36 C35 122.0(2)
C37 C36 C35 119.0(2)
C38 C37 C36 120.4(3)
C39 C38 C37 120.3(3)
C38 C39 C40 120.0(3)
C39 C40 C41 120.5(3)
C36 C41 C40 119.8(3)
O12 C42 O6 122.5(3)
O12 C42 C43 125.5(3)
O6 C42 C43 112.0(3)
C48 C43 C44 118.8(3)
C48 C43 C42 122.7(3)
C44 C43 C42 118.5(3)
C43 C44 C45 119.8(4)
C46 C45 C44 119.5(4)
C47 C46 C45 121.0(4)
C46 C47 C48 120.7(4)
C47 C48 C43 120.2(3)

loop_
_geom_bond_atom_site_label_1
_geom_bond_atom_site_label_2
_geom_bond_distance
O1 C7 1.346(3)
O1 C1 1.450(3)
O2 C14 1.367(3)
O2 C2 1.444(3)
O3 C21 1.357(3)
O3 C3 1.438(3)
O4 C28 1.360(3)
O4 C4 1.441(3)
O5 C35 1.353(3)
O5 C5 1.438(3)
O6 C42 1.356(3)
O6 C6 1.438(3)
O7 C7 1.197(3)
O8 C14 1.205(3)
O9 C21 1.204(3)
O10 C28 1.198(3)
O11 C35 1.201(3)
O12 C42 1.186(3)
C1 C2 1.521(3)
C1 C6 1.521(3)
C2 C3 1.525(3)
C3 C4 1.522(3)
C4 C5 1.516(3)
C5 C6 1.524(3)
C7 C8 1.474(4)
C8 C9 1.374(3)
C8 C13 1.383(3)
C9 C10 1.386(4)
C10 C11 1.381(4)
C11 C12 1.358(4)
C12 C13 1.377(4)
C14 C15 1.483(3)
C15 C16 1.384(3)
C15 C20 1.388(3)
C16 C17 1.373(4)
C17 C18 1.371(4)
C18 C19 1.375(4)
C19 C20 1.384(4)
C21 C22 1.481(4)
C22 C23 1.377(4)
C22 C27 1.391(4)
C23 C24 1.385(4)
C24 C25 1.358(4)
C25 C26 1.367(4)
C26 C27 1.384(4)
C28 C29 1.478(4)
C29 C34 1.381(4)
C29 C30 1.389(4)
C30 C31 1.392(5)
C31 C32 1.349(7)
C32 C33 1.350(7)
C33 C34 1.411(6)
C35 C36 1.476(3)
C36 C41 1.382(3)
C36 C37 1.385(4)
C37 C38 1.382(4)
C38 C39 1.356(4)
C39 C40 1.372(4)
C40 C41 1.384(4)
C42 C43 1.477(4)
C43 C48 1.379(4)
C43 C44 1.389(4)
C44 C45 1.397(5)
C45 C46 1.356(6)
C46 C47 1.348(6)
C47 C48 1.374(4)

loop_
_geom_hbond_atom_site_label_D
_geom_hbond_atom_site_label_H
_geom_hbond_atom_site_label_A
_geom_hbond_distance_DH
_geom_hbond_distance_HA
_geom_hbond_distance_DA
_geom_hbond_angle_DHA
_geom_hbond_site_symmetry_A
C1 H1 O11 0.98 2.48 3.340(3) 146.9 2_665
C3 H3 O11 0.98 2.70 3.514(3) 140.2 2_665
C5 H5 O11 0.98 2.48 3.335(3) 145.4 2_665
C41 H41 O12 0.93 2.52 3.228(4) 133.4 2_565
C18 H18 O9 0.93 2.79 3.673(4) 158.1 1_455
C24 H24 O10 0.93 2.77 3.613(4) 151.5 2_575
C19 H19 O7 0.93 2.91 3.658(4) 137.9 2_566
C48 H48 O4 0.93 2.91 3.650(4) 137.3 2_665

loop_
_geom_torsion_atom_site_label_1
_geom_torsion_atom_site_label_2
_geom_torsion_atom_site_label_3
_geom_torsion_atom_site_label_4
_geom_torsion
C7 O1 C1 C2 -113.8(2)
C7 O1 C1 C6 125.4(2)
C14 O2 C2 C1 144.1(2)
C14 O2 C2 C3 -97.9(2)
O1 C1 C2 O2 -60.7(2)
C6 C1 C2 O2 58.9(2)
O1 C1 C2 C3 -179.14(17)
C6 C1 C2 C3 -59.6(2)
C21 O3 C3 C4 -155.1(2)
C21 O3 C3 C2 84.6(2)
O2 C2 C3 O3 60.7(2)
C1 C2 C3 O3 177.55(17)
O2 C2 C3 C4 -57.2(2)
C1 C2 C3 C4 59.6(2)
C28 O4 C4 C5 125.5(2)
C28 O4 C4 C3 -115.1(2)
O3 C3 C4 O4 60.5(2)
C2 C3 C4 O4 -177.49(18)
O3 C3 C4 C5 178.54(18)
C2 C3 C4 C5 -59.5(3)
C35 O5 C5 C4 119.6(2)
C35 O5 C5 C6 -120.4(2)
O4 C4 C5 O5 -62.9(2)
C3 C4 C5 O5 177.67(18)
O4 C4 C5 C6 178.12(17)
C3 C4 C5 C6 58.7(2)
C42 O6 C6 C1 128.1(2)
C42 O6 C6 C5 -113.3(2)
O1 C1 C6 O6 -63.9(2)
C2 C1 C6 O6 175.69(18)
O1 C1 C6 C5 179.23(18)
C2 C1 C6 C5 58.9(3)
O5 C5 C6 O6 64.4(2)
C4 C5 C6 O6 -176.88(17)
O5 C5 C6 C1 -176.85(18)
C4 C5 C6 C1 -58.2(2)
C1 O1 C7 O7 2.2(3)
C1 O1 C7 C8 -177.27(19)
O7 C7 C8 C9 167.1(3)
O1 C7 C8 C9 -13.5(3)
O7 C7 C8 C13 -12.1(4)
O1 C7 C8 C13 167.3(2)
C13 C8 C9 C10 -0.9(4)
C7 C8 C9 C10 179.9(3)
C8 C9 C10 C11 -0.1(5)
C9 C10 C11 C12 1.1(5)
C10 C11 C12 C13 -1.3(5)
C11 C12 C13 C8 0.4(4)
C9 C8 C13 C12 0.7(4)
C7 C8 C13 C12 179.9(2)
C2 O2 C14 O8 1.2(3)
C2 O2 C14 C15 -178.01(19)
O8 C14 C15 C16 169.2(3)
O2 C14 C15 C16 -11.6(3)
O8 C14 C15 C20 -10.5(4)
O2 C14 C15 C20 168.7(2)
C20 C15 C16 C17 -0.5(4)
C14 C15 C16 C17 179.9(3)
C15 C16 C17 C18 -0.7(5)
C16 C17 C18 C19 1.0(5)
C17 C18 C19 C20 -0.1(5)
C18 C19 C20 C15 -1.1(4)
C16 C15 C20 C19 1.4(4)
C14 C15 C20 C19 -178.9(2)
C3 O3 C21 O9 -9.7(4)
C3 O3 C21 C22 168.5(2)
O9 C21 C22 C23 177.8(3)
O3 C21 C22 C23 -0.3(4)
O9 C21 C22 C27 1.3(4)
O3 C21 C22 C27 -176.8(2)
C27 C22 C23 C24 -0.1(4)
C21 C22 C23 C24 -176.7(3)
C22 C23 C24 C25 0.1(5)
C23 C24 C25 C26 0.1(5)
C24 C25 C26 C27 -0.2(5)
C25 C26 C27 C22 0.2(5)
C23 C22 C27 C26 0.0(4)
C21 C22 C27 C26 176.6(3)
C4 O4 C28 O10 4.5(4)
C4 O4 C28 C29 -175.5(2)
O10 C28 C29 C34 12.3(5)
O4 C28 C29 C34 -167.7(2)
O10 C28 C29 C30 -168.6(3)
O4 C28 C29 C30 11.4(4)
C34 C29 C30 C31 1.0(5)
C28 C29 C30 C31 -178.0(3)
C29 C30 C31 C32 -0.4(6)
C30 C31 C32 C33 -1.7(8)
C31 C32 C33 C34 3.1(9)
C30 C29 C34 C33 0.4(5)
C28 C29 C34 C33 179.5(3)
C32 C33 C34 C29 -2.4(7)
C5 O5 C35 O11 2.2(4)
C5 O5 C35 C36 -177.4(2)
O11 C35 C36 C41 175.6(3)
O5 C35 C36 C41 -4.8(4)
O11 C35 C36 C37 -2.1(4)
O5 C35 C36 C37 177.4(3)
C41 C36 C37 C38 0.8(5)
C35 C36 C37 C38 178.6(3)
C36 C37 C38 C39 -0.6(6)
C37 C38 C39 C40 -0.1(6)
C38 C39 C40 C41 0.6(6)
C37 C36 C41 C40 -0.3(5)
C35 C36 C41 C40 -178.1(3)
C39 C40 C41 C36 -0.4(5)
C6 O6 C42 O12 -14.6(4)
C6 O6 C42 C43 166.3(2)
O12 C42 C43 C48 169.9(3)
O6 C42 C43 C48 -11.0(4)
O12 C42 C43 C44 -8.7(5)
O6 C42 C43 C44 170.5(3)
C48 C43 C44 C45 1.4(5)
C42 C43 C44 C45 -180.0(3)
C43 C44 C45 C46 -1.2(6)
C44 C45 C46 C47 0.6(7)
C45 C46 C47 C48 -0.3(7)
C46 C47 C48 C43 0.5(5)
C44 C43 C48 C47 -1.1(5)
C42 C43 C48 C47 -179.6(3)
